data_2018827
loop_
_publ_author_name
'Zhou, Qin-Qin'
'Jin, Lei'
'Liao, Wei-Qiang'
'Zhang, Yi'

_publ_section_title
;
 A potential molecular ferroelectric material:
 poly[[bis(1-aza-4-azoniabicyclo[2.2.2]octane)di-\m~3~-chlorido-tetra-\m~2~-chlorido-dichloridotricadmium(II)]
 dihydrate]
;
_journal_coeditor_code KY3023
_journal_issue 3
_journal_name_full 'Acta Crystallographica Section C'
_journal_page_first 237
_journal_page_last 240
_journal_paper_doi 10.1107/S0108270113003892
_journal_volume 69
_journal_year 2013
_chemical_formula_iupac '[Cd3 (C6 H13 N2)2 Cl8] , 2H2 O'
_chemical_formula_moiety 'C12 H26 Cd3 Cl8 N4, 2(H2 O)'
_chemical_formula_sum 'C12 H30 Cd3 Cl8 N4 O2'
_chemical_formula_weight 883.23
_chemical_name_systematic
'Poly[[bis(1-aza-4-azoniabicyclo[2.2.2]octane)di-\m~3~-chlorido-tetra-\m~2~-chlorido-dichloridotricadmium(II)] dihydrate]'
_space_group_IT_number 14
_symmetry_cell_setting monoclinic
_symmetry_space_group_name_Hall '-P 2ybc'
_symmetry_space_group_name_H-M 'P 1 21/c 1'
_atom_sites_solution_hydrogens geom
_atom_sites_solution_primary direct
_atom_sites_solution_secondary difmap
_audit_creation_method SHELXL97
_cell_angle_alpha 90.00
_cell_angle_beta 92.64(3)
_cell_angle_gamma 90.00
_cell_formula_units_Z 2
_cell_length_a 6.8035(14)
_cell_length_b 21.209(4)
_cell_length_c 9.0101(18)
_cell_measurement_reflns_used 5904
_cell_measurement_temperature 293(2)
_cell_measurement_theta_max 27.48
_cell_measurement_theta_min 3.00
_cell_volume 1298.7(4)
_computing_cell_refinement 'CrystalClear (Rigaku, 2005)'
_computing_data_collection 'CrystalClear (Rigaku, 2005)'
_computing_data_reduction 'CrystalClear (Rigaku, 2005)'
_computing_molecular_graphics 'DIAMOND (Brandenburg & Putz, 2005)'
_computing_publication_material 'SHELXL97 (Sheldrick, 2008)'
_computing_structure_refinement 'SHELXL97 (Sheldrick, 2008)'
_computing_structure_solution 'SHELXS97 (Sheldrick, 2008)'
_diffrn_ambient_temperature 293(2)
_diffrn_measured_fraction_theta_full 0.992
_diffrn_measured_fraction_theta_max 0.992
_diffrn_measurement_device_type 'Rigaku SCXmini'
_diffrn_measurement_method 'CCD profile-fitting'
_diffrn_radiation_monochromator graphite
_diffrn_radiation_source 'fine-focus sealed tube'
_diffrn_radiation_type MoK\a
_diffrn_radiation_wavelength 0.71073
_diffrn_reflns_av_R_equivalents 0.0413
_diffrn_reflns_av_sigmaI/netI 0.0327
_diffrn_reflns_limit_h_max 8
_diffrn_reflns_limit_h_min -8
_diffrn_reflns_limit_k_max 27
_diffrn_reflns_limit_k_min -27
_diffrn_reflns_limit_l_max 11
_diffrn_reflns_limit_l_min -11
_diffrn_reflns_number 12961
_diffrn_reflns_theta_full 27.48
_diffrn_reflns_theta_max 27.48
_diffrn_reflns_theta_min 3.00
_exptl_absorpt_coefficient_mu 3.274
_exptl_absorpt_correction_T_max 0.525
_exptl_absorpt_correction_T_min 0.520
_exptl_absorpt_correction_type multi-scan
_exptl_absorpt_process_details '(CrystalClear; Rigaku, 2005)'
_exptl_crystal_colour colourless
_exptl_crystal_density_diffrn 2.253
_exptl_crystal_density_method 'not measured'
_exptl_crystal_description block
_exptl_crystal_F_000 852
_exptl_crystal_size_max 0.2000
_exptl_crystal_size_mid 0.2000
_exptl_crystal_size_min 0.2000
_refine_diff_density_max 0.486
_refine_diff_density_min -0.703
_refine_ls_extinction_method none
_refine_ls_goodness_of_fit_ref 1.137
_refine_ls_hydrogen_treatment mixed
_refine_ls_matrix_type full
_refine_ls_number_parameters 142
_refine_ls_number_reflns 2947
_refine_ls_number_restraints 3
_refine_ls_restrained_S_all 1.137
_refine_ls_R_factor_all 0.0331
_refine_ls_R_factor_gt 0.0287
_refine_ls_shift/su_max 0.001
_refine_ls_shift/su_mean 0.000
_refine_ls_structure_factor_coef Fsqd
_refine_ls_weighting_details 'calc w = 1/[\s^2^(Fo^2^)+(0.0213P)^2^+1.2063P] where P=(Fo^2^+2Fc^2^)/3'
_refine_ls_weighting_scheme calc
_refine_ls_wR_factor_gt 0.0628
_refine_ls_wR_factor_ref 0.0644
_reflns_number_gt 2688
_reflns_number_total 2947
_reflns_threshold_expression I>2\s(I)
_cod_data_source_file ky3023.cif
_cod_data_source_block I
_cod_original_cell_volume 1298.8(5)
_cod_original_sg_symbol_H-M 'P 21/c'
_cod_database_code 2018827
_cod_database_fobs_code 2018827

loop_
_symmetry_equiv_pos_as_xyz
'x, y, z'
'-x, y+1/2, -z+1/2'
'-x, -y, -z'
'x, -y-1/2, z-1/2'

loop_
_atom_site_type_symbol
_atom_site_label
_atom_site_fract_x
_atom_site_fract_y
_atom_site_fract_z
_atom_site_U_iso_or_equiv
_atom_site_adp_type
_atom_site_calc_flag
_atom_site_refinement_flags
_atom_site_occupancy
_atom_site_symmetry_multiplicity
C C1 0.7176(6) 0.67393(19) 0.1686(4) 0.0398(10) Uani d . 1 1
H H1A 0.7901 0.7046 0.2292 0.048 Uiso calc R 1 1
H H1B 0.6041 0.6607 0.2221 0.048 Uiso calc R 1 1
Cd Cd1 0.99124(3) 0.584555(11) 0.38677(2) 0.02223(8) Uani d . 1 1
Cl Cl3 0.67275(12) 0.60967(4) 0.52426(9) 0.02722(18) Uani d . 1 1
Cl Cl4 1.17901(11) 0.53525(4) 0.64079(8) 0.02392(17) Uani d . 1 1
Cl Cl5 1.29096(12) 0.53942(4) 0.25900(9) 0.0310(2) Uani d . 1 1
Cl Cl6 1.12874(14) 0.69575(4) 0.42916(10) 0.0383(2) Uani d . 1 1
N N1 0.8456(4) 0.61834(13) 0.1428(3) 0.0225(6) Uani d . 1 1
C C4 0.7220(5) 0.56807(17) 0.0717(4) 0.0317(8) Uani d . 1 1
H H4A 0.6393 0.5494 0.1448 0.038 Uiso calc R 1 1
H H4B 0.8057 0.5352 0.0343 0.038 Uiso calc R 1 1
C C5 0.9936(5) 0.6366(2) 0.0345(4) 0.0347(9) Uani d . 1 1
H H5A 1.0901 0.6032 0.0274 0.042 Uiso calc R 1 1
H H5B 1.0617 0.6744 0.0689 0.042 Uiso calc R 1 1
C C3 0.5919(6) 0.59557(17) -0.0572(4) 0.0337(8) Uani d . 1 1
H H3A 0.5877 0.5668 -0.1411 0.040 Uiso calc R 1 1
H H3B 0.4587 0.6018 -0.0260 0.040 Uiso calc R 1 1
C C2 0.6483(7) 0.70448(19) 0.0203(4) 0.0427(10) Uani d . 1 1
H H2A 0.5103 0.7158 0.0224 0.051 Uiso calc R 1 1
H H2B 0.7237 0.7423 0.0028 0.051 Uiso calc R 1 1
N N2 0.6788(4) 0.65695(13) -0.1002(3) 0.0262(6) Uani d . 1 1
Cd Cd2 0.5000 0.5000 0.5000 0.02356(9) Uani d S 1 2
O O1 0.3815(5) 0.71058(16) 0.7324(3) 0.0527(8) Uani d D 1 1
C C6 0.8938(5) 0.6489(2) -0.1206(4) 0.0368(9) Uani d . 1 1
H H6A 0.9476 0.6866 -0.1642 0.044 Uiso calc R 1 1
H H6B 0.9161 0.6135 -0.1861 0.044 Uiso calc R 1 1
H H2 0.315(5) 0.7038(19) 0.649(3) 0.053 Uiso d D 1 1
H H3 0.308(5) 0.7397(16) 0.771(4) 0.058 Uiso d D 1 1
H H1 0.623(5) 0.6717(17) -0.177(4) 0.022 Uiso d . 1 1

loop_
_atom_site_aniso_label
_atom_site_aniso_U_11
_atom_site_aniso_U_22
_atom_site_aniso_U_33
_atom_site_aniso_U_12
_atom_site_aniso_U_13
_atom_site_aniso_U_23
C1 0.054(2) 0.040(2) 0.0239(17) 0.0255(19) -0.0132(17) -0.0070(15)
Cd1 0.02099(13) 0.02288(14) 0.02276(13) 0.00287(9) 0.00043(9) 0.00148(9)
Cl3 0.0269(4) 0.0262(4) 0.0288(4) 0.0015(3) 0.0040(3) -0.0017(3)
Cl4 0.0232(4) 0.0258(4) 0.0227(4) 0.0034(3) 0.0004(3) 0.0011(3)
Cl5 0.0260(4) 0.0437(5) 0.0235(4) 0.0115(4) 0.0025(3) 0.0051(3)
Cl6 0.0437(5) 0.0277(5) 0.0419(5) -0.0060(4) -0.0142(4) 0.0026(4)
N1 0.0242(14) 0.0236(15) 0.0193(13) 0.0032(11) -0.0025(11) 0.0032(10)
C4 0.036(2) 0.0274(19) 0.0310(18) -0.0064(15) -0.0062(15) 0.0052(14)
C5 0.0275(19) 0.045(2) 0.0311(18) -0.0056(16) -0.0032(15) 0.0140(16)
C3 0.037(2) 0.032(2) 0.0319(18) -0.0077(16) -0.0059(16) 0.0017(15)
C2 0.065(3) 0.031(2) 0.0306(19) 0.0227(19) -0.0146(18) -0.0099(16)
N2 0.0328(16) 0.0264(16) 0.0187(13) 0.0038(12) -0.0062(12) 0.0022(11)
Cd2 0.01766(17) 0.02753(19) 0.02530(17) 0.00030(13) -0.00089(13) 0.00338(13)
O1 0.0486(18) 0.070(2) 0.0375(16) 0.0231(16) -0.0182(14) -0.0111(14)
C6 0.032(2) 0.050(2) 0.0288(18) -0.0021(17) 0.0006(15) 0.0111(16)

loop_
_atom_type_symbol
_atom_type_description
_atom_type_scat_dispersion_real
_atom_type_scat_dispersion_imag
_atom_type_scat_source
C C 0.0033 0.0016 'International Tables Vol C Tables 4.2.6.8 and 6.1.1.4'
H H 0.0000 0.0000 'International Tables Vol C Tables 4.2.6.8 and 6.1.1.4'
N N 0.0061 0.0033 'International Tables Vol C Tables 4.2.6.8 and 6.1.1.4'
O O 0.0106 0.0060 'International Tables Vol C Tables 4.2.6.8 and 6.1.1.4'
Cl Cl 0.1484 0.1585 'International Tables Vol C Tables 4.2.6.8 and 6.1.1.4'
Cd Cd -0.8075 1.2024 'International Tables Vol C Tables 4.2.6.8 and 6.1.1.4'

loop_
_geom_angle_atom_site_label_1
_geom_angle_atom_site_label_2
_geom_angle_atom_site_label_3
_geom_angle_site_symmetry_1
_geom_angle_site_symmetry_3
_geom_angle
_geom_angle_publ_flag
N1 C1 C2 . . 110.8(3) ?
N1 C1 H1A . . 109.5 ?
C2 C1 H1A . . 109.5 ?
N1 C1 H1B . . 109.5 ?
C2 C1 H1B . . 109.5 ?
H1A C1 H1B . . 108.1 ?
N1 Cd1 Cl6 . . 89.68(7) ?
N1 Cd1 Cl5 . . 90.20(7) ?
Cl6 Cd1 Cl5 . . 96.77(3) ?
N1 Cd1 Cl3 . . 93.18(7) ?
Cl6 Cd1 Cl3 . . 92.69(3) ?
Cl5 Cd1 Cl3 . . 169.97(3) ?
N1 Cd1 Cl4 . . 172.84(7) ?
Cl6 Cd1 Cl4 . . 94.18(3) ?
Cl5 Cd1 Cl4 . . 83.37(3) ?
Cl3 Cd1 Cl4 . . 92.66(3) ?
N1 Cd1 Cl4 . 3_766 92.11(7) ?
Cl6 Cd1 Cl4 . 3_766 175.40(3) ?
Cl5 Cd1 Cl4 . 3_766 87.47(3) ?
Cl3 Cd1 Cl4 . 3_766 82.98(3) ?
Cl4 Cd1 Cl4 . 3_766 84.49(3) ?
Cd1 Cl3 Cd2 . . 99.17(3) y
Cd1 Cl4 Cd1 . 3_766 95.51(3) y
Cd2 Cl4 Cd1 1_655 . 93.95(3) y
Cd1 Cl5 Cd2 . 1_655 98.97(3) y
Cd2 Cl4 Cd1 1_655 3_766 92.73(3) y
Cd1 Cl4 Cd1 . 3_766 95.51(3) ?
Cd1 Cl5 Cd2 . 1_655 98.97(3) ?
C4 N1 C5 . . 107.0(3) ?
C4 N1 C1 . . 108.2(3) ?
C5 N1 C1 . . 108.3(3) ?
C4 N1 Cd1 . . 111.77(19) ?
C5 N1 Cd1 . . 113.78(19) ?
C1 N1 Cd1 . . 107.67(18) ?
N1 C4 C3 . . 110.3(3) ?
N1 C4 H4A . . 109.6 ?
C3 C4 H4A . . 109.6 ?
N1 C4 H4B . . 109.6 ?
C3 C4 H4B . . 109.6 ?
H4A C4 H4B . . 108.1 ?
N1 C5 C6 . . 110.7(3) ?
N1 C5 H5A . . 109.5 ?
C6 C5 H5A . . 109.5 ?
N1 C5 H5B . . 109.5 ?
C6 C5 H5B . . 109.5 ?
H5A C5 H5B . . 108.1 ?
N2 C3 C4 . . 107.8(3) ?
N2 C3 H3A . . 110.1 ?
C4 C3 H3A . . 110.1 ?
N2 C3 H3B . . 110.1 ?
C4 C3 H3B . . 110.1 ?
H3A C3 H3B . . 108.5 ?
N2 C2 C1 . . 107.3(3) ?
N2 C2 H2A . . 110.2 ?
C1 C2 H2A . . 110.2 ?
N2 C2 H2B . . 110.2 ?
C1 C2 H2B . . 110.2 ?
H2A C2 H2B . . 108.5 ?
C3 N2 C6 . . 109.6(3) ?
C3 N2 C2 . . 109.2(3) ?
C6 N2 C2 . . 109.6(3) ?
C3 N2 H1 . . 112(2) ?
C6 N2 H1 . . 111(2) ?
C2 N2 H1 . . 106(2) ?
Cl3 Cd2 Cl3 3_666 . 180.0 ?
Cl3 Cd2 Cl5 3_666 3_766 90.57(3) ?
Cl3 Cd2 Cl5 . 3_766 89.43(3) ?
Cl3 Cd2 Cl5 3_666 1_455 89.43(3) ?
Cl3 Cd2 Cl5 . 1_455 90.57(3) ?
Cl5 Cd2 Cl5 3_766 1_455 180.0 ?
Cl3 Cd2 Cl4 3_666 1_455 85.11(3) ?
Cl3 Cd2 Cl4 . 1_455 94.89(3) ?
Cl5 Cd2 Cl4 3_766 1_455 96.74(3) ?
Cl5 Cd2 Cl4 1_455 1_455 83.26(3) ?
Cl3 Cd2 Cl4 3_666 3_766 94.89(3) ?
Cl3 Cd2 Cl4 . 3_766 85.11(3) ?
Cl5 Cd2 Cl4 3_766 3_766 83.26(3) ?
Cl5 Cd2 Cl4 1_455 3_766 96.74(3) ?
Cl4 Cd2 Cl4 1_455 3_766 180.0 ?
H2 O1 H3 . . 100(2) ?
N2 C6 C5 . . 107.5(3) ?
N2 C6 H6A . . 110.2 ?
C5 C6 H6A . . 110.2 ?
N2 C6 H6B . . 110.2 ?
C5 C6 H6B . . 110.2 ?
H6A C6 H6B . . 108.5 ?

loop_
_geom_bond_atom_site_label_1
_geom_bond_atom_site_label_2
_geom_bond_site_symmetry_2
_geom_bond_distance
_geom_bond_publ_flag
C1 N1 . 1.490(4) ?
C1 C2 . 1.539(5) ?
C1 H1A . 0.9700 ?
C1 H1B . 0.9700 ?
Cd1 N1 . 2.475(2) y
Cl3 Cd2 . 2.6108(9) y
Cd1 Cl6 . 2.5592(10) y
Cd2 Cl4 3_766 2.6818(10) y
Cd1 Cl5 . 2.5721(10) y
Cd2 Cl5 3_766 2.6745(11) y
Cd1 Cl3 . 2.6001(11) y
Cd1 Cd2 . 3.9674(8) y
Cd1 Cl4 . 2.7740(10) y
Cd1 Cd2 1_655 3.9891(8) y
Cd1 Cl4 3_766 2.7988(10) y
Cl4 Cd2 1_655 2.6818(10) ?
Cl4 Cd1 3_766 2.7988(10) ?
Cl5 Cd2 1_655 2.6745(11) ?
N1 C4 . 1.485(4) ?
N1 C5 . 1.486(4) ?
C4 C3 . 1.542(5) ?
C4 H4A . 0.9700 ?
C4 H4B . 0.9700 ?
C5 C6 . 1.547(5) ?
C5 H5A . 0.9700 ?
C5 H5B . 0.9700 ?
C3 N2 . 1.488(4) ?
C3 H3A . 0.9700 ?
C3 H3B . 0.9700 ?
C2 N2 . 1.503(4) ?
C2 H2A . 0.9700 ?
C2 H2B . 0.9700 ?
N2 C6 . 1.492(5) ?
N2 H1 . 0.83(3) ?
Cd2 Cl3 3_666 2.6108(9) ?
Cd2 Cl5 3_766 2.6745(11) ?
Cd2 Cl5 1_455 2.6745(11) ?
Cd2 Cl4 1_455 2.6818(10) ?
Cd2 Cl4 3_766 2.6818(10) ?
O1 H2 . 0.871(10) ?
O1 H3 . 0.875(10) ?
C6 H6A . 0.9700 ?
C6 H6B . 0.9700 ?

loop_
_geom_hbond_atom_site_label_D
_geom_hbond_atom_site_label_H
_geom_hbond_atom_site_label_A
_geom_hbond_site_symmetry_A
_geom_hbond_distance_DH
_geom_hbond_distance_HA
_geom_hbond_distance_DA
_geom_hbond_angle_DHA
C5 H5A Cl5 . 0.97 2.79 3.472(4) 127.9
C4 H4A Cl5 1_455 0.97 2.64 3.503(4) 149.1
C3 H3A Cl5 3_765 0.97 2.64 3.503(4) 148.3
O1 H3 Cl6 4_476 0.875(10) 2.358(14) 3.214(3) 166(4)
O1 H2 Cl6 1_455 0.871(10) 2.308(11) 3.177(3) 175(4)
N2 H1 O1 1_554 0.83(3) 1.98(4) 2.716(4) 147(3)

loop_
_geom_torsion_atom_site_label_1
_geom_torsion_atom_site_label_2
_geom_torsion_atom_site_label_3
_geom_torsion_atom_site_label_4
_geom_torsion_site_symmetry_1
_geom_torsion_site_symmetry_4
_geom_torsion
N1 Cd1 Cl3 Cd2 . . 90.84(7)
Cl6 Cd1 Cl3 Cd2 . . -179.33(3)
Cl5 Cd1 Cl3 Cd2 . . -18.67(17)
Cl4 Cd1 Cl3 Cd2 . . -85.01(3)
Cl4 Cd1 Cl3 Cd2 3_766 . -0.90(2)
N1 Cd1 Cl4 Cd2 . 1_655 31.2(5)
Cl6 Cd1 Cl4 Cd2 . 1_655 -91.29(3)
Cl5 Cd1 Cl4 Cd2 . 1_655 5.05(3)
Cl3 Cd1 Cl4 Cd2 . 1_655 175.81(3)
Cl4 Cd1 Cl4 Cd2 3_766 1_655 93.13(3)
N1 Cd1 Cl4 Cd1 . 3_766 -61.9(5)
Cl6 Cd1 Cl4 Cd1 . 3_766 175.58(3)
Cl5 Cd1 Cl4 Cd1 . 3_766 -88.08(3)
Cl3 Cd1 Cl4 Cd1 . 3_766 82.68(3)
Cl4 Cd1 Cl4 Cd1 3_766 3_766 0.0
N1 Cd1 Cl5 Cd2 . 1_655 178.03(7)
Cl6 Cd1 Cl5 Cd2 . 1_655 88.33(4)
Cl3 Cd1 Cl5 Cd2 . 1_655 -72.21(16)
Cl4 Cd1 Cl5 Cd2 . 1_655 -5.12(3)
Cl4 Cd1 Cl5 Cd2 3_766 1_655 -89.86(3)
C2 C1 N1 C4 . . -68.3(4)
C2 C1 N1 C5 . . 47.3(4)
C2 C1 N1 Cd1 . . 170.7(3)
Cl6 Cd1 N1 C4 . . -174.3(2)
Cl5 Cd1 N1 C4 . . 89.0(2)
Cl3 Cd1 N1 C4 . . -81.6(2)
Cl4 Cd1 N1 C4 . . 63.0(6)
Cl4 Cd1 N1 C4 3_766 . 1.5(2)
Cl6 Cd1 N1 C5 . . 64.5(2)
Cl5 Cd1 N1 C5 . . -32.3(2)
Cl3 Cd1 N1 C5 . . 157.2(2)
Cl4 Cd1 N1 C5 . . -58.3(6)
Cl4 Cd1 N1 C5 3_766 . -119.8(2)
Cl6 Cd1 N1 C1 . . -55.6(2)
Cl5 Cd1 N1 C1 . . -152.4(2)
Cl3 Cd1 N1 C1 . . 37.1(2)
Cl4 Cd1 N1 C1 . . -178.3(4)
Cl4 Cd1 N1 C1 3_766 . 120.2(2)
C5 N1 C4 C3 . . -69.6(4)
C1 N1 C4 C3 . . 46.9(4)
Cd1 N1 C4 C3 . . 165.2(2)
C4 N1 C5 C6 . . 48.8(4)
C1 N1 C5 C6 . . -67.6(4)
Cd1 N1 C5 C6 . . 172.7(3)
N1 C4 C3 N2 . . 18.6(4)
N1 C1 C2 N2 . . 17.6(5)
C4 C3 N2 C6 . . 49.3(4)
C4 C3 N2 C2 . . -70.7(4)
C1 C2 N2 C3 . . 49.8(4)
C1 C2 N2 C6 . . -70.2(4)
Cd1 Cl3 Cd2 Cl3 . 3_666 -4E1(10)
Cd1 Cl3 Cd2 Cl5 . 3_766 84.22(3)
Cd1 Cl3 Cd2 Cl5 . 1_455 -95.78(3)
Cd1 Cl3 Cd2 Cl4 . 1_455 -179.06(3)
Cd1 Cl3 Cd2 Cl4 . 3_766 0.94(3)
C3 N2 C6 C5 . . -69.2(4)
C2 N2 C6 C5 . . 50.6(4)
N1 C5 C6 N2 . . 16.6(4)
